data_7041236
loop_
_publ_author_name
'Bhat, Sajad A.'
'Pandey, Madhusudan K.'
'Mague, Joel T.'
'Balakrishna, Maravanji S.'

_publ_section_title
;
 Coordination of bis(azol-1-yl)methane-based bisphosphines towards Ru(II),
 Rh(I), Pd(II) and Pt(II): synthesis, structural and catalytic studies.
;
_journal_issue 1
_journal_name_full 'Dalton transactions (Cambridge, England : 2003)'
_journal_page_first 227
_journal_page_last 241
_journal_paper_doi 10.1039/c6dt04094b
_journal_volume 46
_journal_year 2016
_chemical_formula_moiety 'C31 H26 N4 P2, C H Cl3'
_chemical_formula_sum 'C32 H27 Cl3 N4 P2'
_chemical_formula_weight 635.87
_chemical_name_systematic
'5-(Diphenylphosphanyl)-1-{[5-(diphosphanyl)-1H-pyrazol-1-yl]methyl}-1H-pyrazole chloroform solvate'
_space_group_IT_number 2
_symmetry_cell_setting triclinic
_symmetry_space_group_name_Hall '-P 1'
_symmetry_space_group_name_H-M 'P -1'
_atom_sites_solution_hydrogens geom
_atom_sites_solution_primary direct
_atom_sites_solution_secondary difmap
_audit_creation_method SHELXL-97
_audit_update_record
;
2015-06-23 deposited with the CCDC.
2016-11-23 downloaded from the CCDC.
;
_cell_angle_alpha 93.945(2)
_cell_angle_beta 117.423(2)
_cell_angle_gamma 117.267(2)
_cell_formula_units_Z 2
_cell_length_a 12.323(2)
_cell_length_b 12.892(2)
_cell_length_c 12.951(2)
_cell_measurement_reflns_used 9018
_cell_measurement_temperature 100(2)
_cell_measurement_theta_max 28.38
_cell_measurement_theta_min 3.11
_cell_volume 1517.9(4)
_computing_cell_refinement 'Bruker SAINT (Bruker-AXS, 2009)'
_computing_data_collection 'Bruker APEX2 (Bruker-AXS, 2010)'
_computing_data_reduction 'Bruker SAINT (Bruker-AXS, 2009)'
_computing_molecular_graphics 'DIAMOND (Brandenburg & Putz, 2012)'
_computing_publication_material 'Bruker SHELXTL (Bruker-AXS, 2008)'
_computing_structure_refinement 'SHELXL (Sheldrick, 2008)'
_computing_structure_solution 'SHELXS (Sheldrick, 2008)'
_diffrn_ambient_temperature 100(2)
_diffrn_measured_fraction_theta_full 0.991
_diffrn_measured_fraction_theta_max 0.976
_diffrn_measurement_device_type 'Bruker Smart APEX CCD'
_diffrn_measurement_method '\f and \w scans'
_diffrn_radiation_monochromator graphite
_diffrn_radiation_source 'fine-focus sealed tube'
_diffrn_radiation_type MoK\a
_diffrn_radiation_wavelength 0.71073
_diffrn_reflns_av_R_equivalents 0.0362
_diffrn_reflns_av_sigmaI/netI 0.0320
_diffrn_reflns_limit_h_max 16
_diffrn_reflns_limit_h_min -16
_diffrn_reflns_limit_k_max 17
_diffrn_reflns_limit_k_min -17
_diffrn_reflns_limit_l_max 17
_diffrn_reflns_limit_l_min -17
_diffrn_reflns_number 26708
_diffrn_reflns_theta_full 27.50
_diffrn_reflns_theta_max 28.40
_diffrn_reflns_theta_min 1.89
_exptl_absorpt_coefficient_mu 0.437
_exptl_absorpt_correction_T_max 0.9334
_exptl_absorpt_correction_T_min 0.9177
_exptl_absorpt_correction_type multi-scan
_exptl_absorpt_process_details 'SADABS (Sheldrick, 2009)'
_exptl_crystal_colour colourless
_exptl_crystal_density_diffrn 1.391
_exptl_crystal_density_method 'not measured'
_exptl_crystal_description Block
_exptl_crystal_F_000 656
_exptl_crystal_size_max 0.20
_exptl_crystal_size_mid 0.18
_exptl_crystal_size_min 0.16
_refine_diff_density_max 0.487
_refine_diff_density_min -0.268
_refine_diff_density_rms 0.057
_refine_ls_extinction_method none
_refine_ls_goodness_of_fit_ref 1.040
_refine_ls_hydrogen_treatment constr
_refine_ls_matrix_type full
_refine_ls_number_parameters 370
_refine_ls_number_reflns 7461
_refine_ls_number_restraints 0
_refine_ls_restrained_S_all 1.040
_refine_ls_R_factor_all 0.0372
_refine_ls_R_factor_gt 0.0323
_refine_ls_shift/su_max 0.001
_refine_ls_shift/su_mean 0.000
_refine_ls_structure_factor_coef Fsqd
_refine_ls_weighting_details 'calc w=1/[\s^2^(Fo^2^)+(0.0387P)^2^+0.6457P] where P=(Fo^2^+2Fc^2^)/3'
_refine_ls_weighting_scheme calc
_refine_ls_wR_factor_gt 0.0819
_refine_ls_wR_factor_ref 0.0858
_reflns_number_gt 6592
_reflns_number_total 7461
_reflns_threshold_expression >2\s(I)
_cod_data_source_file c6dt04094b2.cif
_cod_data_source_block msb621_0m
_cod_depositor_comments
;
The following automatic conversions were performed:

'_symmetry_cell_setting' value 'Triclinic' changed to 'triclinic'
according to
/usr/data/users/saulius/crontab/automatic-downloads/rss-feeds/RSC/lib/dictionaries/cif_core.dic
dictionary named 'cif_core.dic' version 2.4.2 from 2011-04-26.

Automatic conversion script
Id: cif_fix_values 4268 2015-11-12 08:31:59Z antanas 

 Adding full bibliography for 7041235--7041247.cif.
;
_cod_original_sg_symbol_H-M P-1
_cod_database_code 7041236

loop_
_symmetry_equiv_pos_as_xyz
'x, y, z'
'-x, -y, -z'

loop_
_atom_site_label
_atom_site_type_symbol
_atom_site_fract_x
_atom_site_fract_y
_atom_site_fract_z
_atom_site_U_iso_or_equiv
_atom_site_adp_type
_atom_site_occupancy
_atom_site_symmetry_multiplicity
_atom_site_calc_flag
_atom_site_refinement_flags
P1 P 0.76959(4) 0.73054(3) -0.03009(3) 0.01626(8) Uani 1 1 d .
P2 P 1.19878(4) 0.97205(3) 0.22713(3) 0.01715(8) Uani 1 1 d .
N1 N 0.83540(12) 0.45461(10) 0.00413(10) 0.0173(2) Uani 1 1 d .
N2 N 0.87282(11) 0.57450(9) 0.02439(10) 0.0152(2) Uani 1 1 d .
N3 N 1.08200(12) 0.72748(10) 0.22643(10) 0.0158(2) Uani 1 1 d .
N4 N 1.06690(13) 0.65225(10) 0.29390(11) 0.0206(2) Uani 1 1 d .
C1 C 0.79602(14) 0.78304(12) 0.11979(12) 0.0178(3) Uani 1 1 d .
C2 C 0.84129(15) 0.90681(13) 0.16623(14) 0.0229(3) Uani 1 1 d .
H2 H 0.8584 0.9603 0.1208 0.027 Uiso 1 1 calc R
C3 C 0.86133(16) 0.95176(14) 0.27870(15) 0.0277(3) Uani 1 1 d .
H3 H 0.8905 1.0354 0.3089 0.033 Uiso 1 1 calc R
C4 C 0.83902(16) 0.87541(15) 0.34665(14) 0.0283(3) Uani 1 1 d .
H4 H 0.8523 0.9064 0.4231 0.034 Uiso 1 1 calc R
C5 C 0.79718(16) 0.75333(14) 0.30279(14) 0.0261(3) Uani 1 1 d .
H5 H 0.7833 0.7011 0.3499 0.031 Uiso 1 1 calc R
C6 C 0.77560(15) 0.70751(13) 0.18995(13) 0.0213(3) Uani 1 1 d .
H6 H 0.7466 0.6238 0.1603 0.026 Uiso 1 1 calc R
C7 C 0.57411(14) 0.66594(11) -0.14148(12) 0.0161(2) Uani 1 1 d .
C8 C 0.52182(15) 0.63560(12) -0.26795(13) 0.0202(3) Uani 1 1 d .
H8 H 0.5872 0.6491 -0.2928 0.024 Uiso 1 1 calc R
C9 C 0.37526(16) 0.58603(13) -0.35720(13) 0.0228(3) Uani 1 1 d .
H9 H 0.3403 0.5641 -0.4429 0.027 Uiso 1 1 calc R
C10 C 0.27924(16) 0.56832(13) -0.32121(13) 0.0234(3) Uani 1 1 d .
H10 H 0.1790 0.5348 -0.3823 0.028 Uiso 1 1 calc R
C11 C 0.33054(15) 0.59974(13) -0.19610(13) 0.0223(3) Uani 1 1 d .
H11 H 0.2653 0.5883 -0.1715 0.027 Uiso 1 1 calc R
C12 C 0.47693(15) 0.64789(12) -0.10640(13) 0.0191(3) Uani 1 1 d .
H12 H 0.5111 0.6686 -0.0209 0.023 Uiso 1 1 calc R
C13 C 0.75368(14) 0.58258(11) -0.03349(12) 0.0153(2) Uani 1 1 d .
C14 C 0.63246(14) 0.46062(12) -0.09573(12) 0.0174(3) Uani 1 1 d .
H14 H 0.5322 0.4332 -0.1456 0.021 Uiso 1 1 calc R
C15 C 0.68940(15) 0.38615(12) -0.06939(12) 0.0185(3) Uani 1 1 d .
H15 H 0.6308 0.2975 -0.1003 0.022 Uiso 1 1 calc R
C16 C 1.02680(14) 0.67394(11) 0.09683(12) 0.0168(2) Uani 1 1 d .
H16A H 1.0416 0.7403 0.0603 0.020 Uiso 1 1 calc R
H16B H 1.0837 0.6410 0.0925 0.020 Uiso 1 1 calc R
C17 C 1.13603(16) 0.73072(13) 0.40790(13) 0.0235(3) Uani 1 1 d .
H17 H 1.1430 0.7053 0.4766 0.028 Uiso 1 1 calc R
C18 C 1.19737(15) 0.85554(13) 0.41461(13) 0.0223(3) Uani 1 1 d .
H18 H 1.2519 0.9275 0.4858 0.027 Uiso 1 1 calc R
C19 C 1.16162(14) 0.85143(12) 0.29582(12) 0.0173(2) Uani 1 1 d .
C20 C 1.34540(14) 0.98069(11) 0.21534(12) 0.0171(2) Uani 1 1 d .
C21 C 1.38490(16) 1.05012(12) 0.14605(13) 0.0228(3) Uani 1 1 d .
H21 H 1.3349 1.0883 0.1070 0.027 Uiso 1 1 calc R
C22 C 1.49630(18) 1.06382(13) 0.13365(15) 0.0279(3) Uani 1 1 d .
H22 H 1.5230 1.1122 0.0873 0.033 Uiso 1 1 calc R
C23 C 1.56865(16) 1.00717(13) 0.18874(15) 0.0271(3) Uani 1 1 d .
H23 H 1.6449 1.0166 0.1802 0.032 Uiso 1 1 calc R
C24 C 1.52965(15) 0.93671(13) 0.25638(13) 0.0226(3) Uani 1 1 d .
H24 H 1.5786 0.8972 0.2936 0.027 Uiso 1 1 calc R
C25 C 1.41865(14) 0.92368(12) 0.26989(12) 0.0193(3) Uani 1 1 d .
H25 H 1.3927 0.8756 0.3167 0.023 Uiso 1 1 calc R
C26 C 1.30435(14) 1.11148(12) 0.36418(12) 0.0174(2) Uani 1 1 d .
C27 C 1.45004(15) 1.16342(12) 0.45965(13) 0.0206(3) Uani 1 1 d .
H27 H 1.4981 1.1238 0.4575 0.025 Uiso 1 1 calc R
C28 C 1.52592(16) 1.27286(12) 0.55826(13) 0.0227(3) Uani 1 1 d .
H28 H 1.6254 1.3078 0.6228 0.027 Uiso 1 1 calc R
C29 C 1.45616(17) 1.33097(13) 0.56227(14) 0.0240(3) Uani 1 1 d .
H29 H 1.5075 1.4051 0.6300 0.029 Uiso 1 1 calc R
C30 C 1.31189(17) 1.28090(13) 0.46764(14) 0.0246(3) Uani 1 1 d .
H30 H 1.2644 1.3209 0.4703 0.030 Uiso 1 1 calc R
C31 C 1.23606(15) 1.17188(13) 0.36843(14) 0.0215(3) Uani 1 1 d .
H31 H 1.1373 1.1384 0.3032 0.026 Uiso 1 1 calc R
C32 C 0.97569(14) 0.35723(12) 0.22370(12) 0.0193(3) Uani 1 1 d .
H32 H 0.9506 0.4201 0.2046 0.023 Uiso 1 1 calc R
Cl1 Cl 0.99075(4) 0.34333(4) 0.36401(3) 0.03069(9) Uani 1 1 d .
Cl2 Cl 0.83438(4) 0.21237(3) 0.10115(3) 0.02702(9) Uani 1 1 d .
Cl3 Cl 1.14339(4) 0.40819(4) 0.23914(4) 0.02798(9) Uani 1 1 d .

loop_
_atom_site_aniso_label
_atom_site_aniso_U_11
_atom_site_aniso_U_22
_atom_site_aniso_U_33
_atom_site_aniso_U_23
_atom_site_aniso_U_13
_atom_site_aniso_U_12
P1 0.01685(16) 0.01461(15) 0.01939(17) 0.00628(12) 0.01119(13) 0.00890(13)
P2 0.01683(16) 0.01410(15) 0.01640(16) 0.00424(12) 0.00722(13) 0.00796(13)
N1 0.0211(6) 0.0139(5) 0.0186(5) 0.0049(4) 0.0118(5) 0.0101(4)
N2 0.0160(5) 0.0129(5) 0.0167(5) 0.0037(4) 0.0096(4) 0.0077(4)
N3 0.0156(5) 0.0140(5) 0.0164(5) 0.0050(4) 0.0086(4) 0.0075(4)
N4 0.0223(6) 0.0188(5) 0.0219(6) 0.0096(5) 0.0137(5) 0.0105(5)
C1 0.0132(6) 0.0183(6) 0.0187(6) 0.0025(5) 0.0073(5) 0.0086(5)
C2 0.0204(7) 0.0193(6) 0.0253(7) 0.0049(5) 0.0101(6) 0.0116(5)
C3 0.0239(7) 0.0234(7) 0.0283(8) -0.0013(6) 0.0109(6) 0.0130(6)
C4 0.0210(7) 0.0345(8) 0.0208(7) -0.0017(6) 0.0100(6) 0.0129(6)
C5 0.0243(7) 0.0310(7) 0.0219(7) 0.0079(6) 0.0141(6) 0.0135(6)
C6 0.0205(6) 0.0194(6) 0.0226(7) 0.0048(5) 0.0125(6) 0.0100(5)
C7 0.0178(6) 0.0143(5) 0.0188(6) 0.0078(5) 0.0107(5) 0.0097(5)
C8 0.0251(7) 0.0188(6) 0.0223(7) 0.0094(5) 0.0162(6) 0.0126(5)
C9 0.0269(7) 0.0222(6) 0.0177(6) 0.0079(5) 0.0115(6) 0.0133(6)
C10 0.0202(7) 0.0238(7) 0.0210(7) 0.0072(5) 0.0078(5) 0.0125(6)
C11 0.0213(7) 0.0260(7) 0.0243(7) 0.0099(6) 0.0140(6) 0.0147(6)
C12 0.0218(6) 0.0214(6) 0.0179(6) 0.0084(5) 0.0121(5) 0.0132(5)
C13 0.0175(6) 0.0161(6) 0.0155(6) 0.0056(5) 0.0107(5) 0.0098(5)
C14 0.0162(6) 0.0174(6) 0.0162(6) 0.0044(5) 0.0090(5) 0.0079(5)
C15 0.0211(6) 0.0142(5) 0.0184(6) 0.0034(5) 0.0114(5) 0.0083(5)
C16 0.0148(6) 0.0152(5) 0.0185(6) 0.0033(5) 0.0099(5) 0.0068(5)
C17 0.0239(7) 0.0241(7) 0.0197(7) 0.0094(5) 0.0122(6) 0.0111(6)
C18 0.0202(6) 0.0209(6) 0.0180(6) 0.0036(5) 0.0092(5) 0.0080(5)
C19 0.0144(6) 0.0146(6) 0.0192(6) 0.0041(5) 0.0086(5) 0.0065(5)
C20 0.0180(6) 0.0129(5) 0.0149(6) 0.0018(5) 0.0078(5) 0.0066(5)
C21 0.0311(7) 0.0167(6) 0.0232(7) 0.0086(5) 0.0165(6) 0.0133(6)
C22 0.0366(8) 0.0207(6) 0.0309(8) 0.0108(6) 0.0249(7) 0.0124(6)
C23 0.0244(7) 0.0224(7) 0.0305(8) 0.0031(6) 0.0177(6) 0.0087(6)
C24 0.0198(6) 0.0204(6) 0.0210(7) 0.0024(5) 0.0085(5) 0.0102(5)
C25 0.0192(6) 0.0172(6) 0.0179(6) 0.0055(5) 0.0094(5) 0.0086(5)
C26 0.0202(6) 0.0142(5) 0.0179(6) 0.0064(5) 0.0112(5) 0.0088(5)
C27 0.0224(7) 0.0166(6) 0.0214(7) 0.0067(5) 0.0102(6) 0.0118(5)
C28 0.0232(7) 0.0174(6) 0.0185(6) 0.0051(5) 0.0073(5) 0.0098(5)
C29 0.0335(8) 0.0180(6) 0.0208(7) 0.0064(5) 0.0162(6) 0.0135(6)
C30 0.0330(8) 0.0238(7) 0.0284(7) 0.0098(6) 0.0216(6) 0.0187(6)
C31 0.0195(6) 0.0212(6) 0.0240(7) 0.0070(5) 0.0126(6) 0.0111(5)
C32 0.0186(6) 0.0191(6) 0.0167(6) 0.0043(5) 0.0091(5) 0.0090(5)
Cl1 0.0319(2) 0.0437(2) 0.01947(17) 0.01043(15) 0.01655(15) 0.02077(17)
Cl2 0.02738(18) 0.01866(15) 0.02065(17) 0.00385(13) 0.01078(14) 0.00608(13)
Cl3 0.02250(17) 0.03371(19) 0.02855(18) 0.00990(15) 0.01630(15) 0.01411(15)

loop_
_atom_type_symbol
_atom_type_description
_atom_type_scat_dispersion_real
_atom_type_scat_dispersion_imag
_atom_type_scat_source
C C 0.0033 0.0016 'International Tables Vol C Tables 4.2.6.8 and 6.1.1.4'
H H 0.0000 0.0000 'International Tables Vol C Tables 4.2.6.8 and 6.1.1.4'
N N 0.0061 0.0033 'International Tables Vol C Tables 4.2.6.8 and 6.1.1.4'
P P 0.1023 0.0942 'International Tables Vol C Tables 4.2.6.8 and 6.1.1.4'
Cl Cl 0.1484 0.1585 'International Tables Vol C Tables 4.2.6.8 and 6.1.1.4'

loop_
_geom_angle_atom_site_label_1
_geom_angle_atom_site_label_2
_geom_angle_atom_site_label_3
_geom_angle
C13 P1 C1 101.33(6)
C13 P1 C7 97.32(6)
C1 P1 C7 102.49(6)
C19 P2 C26 100.09(6)
C19 P2 C20 100.69(6)
C26 P2 C20 101.21(6)
C15 N1 N2 104.27(10)
N1 N2 C13 112.78(10)
N1 N2 C16 118.45(10)
C13 N2 C16 128.71(11)
N4 N3 C19 113.10(11)
N4 N3 C16 119.53(10)
C19 N3 C16 127.14(11)
C17 N4 N3 103.98(11)
C6 C1 C2 118.70(13)
C6 C1 P1 123.77(10)
C2 C1 P1 117.53(11)
C3 C2 C1 120.27(14)
C3 C2 H2 119.9
C1 C2 H2 119.9
C4 C3 C2 120.43(14)
C4 C3 H3 119.8
C2 C3 H3 119.8
C3 C4 C5 119.78(14)
C3 C4 H4 120.1
C5 C4 H4 120.1
C4 C5 C6 120.06(14)
C4 C5 H5 120.0
C6 C5 H5 120.0
C5 C6 C1 120.74(13)
C5 C6 H6 119.6
C1 C6 H6 119.6
C12 C7 C8 118.94(12)
C12 C7 P1 123.60(10)
C8 C7 P1 117.45(10)
C9 C8 C7 120.52(13)
C9 C8 H8 119.7
C7 C8 H8 119.7
C8 C9 C10 120.06(13)
C8 C9 H9 120.0
C10 C9 H9 120.0
C11 C10 C9 119.79(13)
C11 C10 H10 120.1
C9 C10 H10 120.1
C10 C11 C12 120.35(13)
C10 C11 H11 119.8
C12 C11 H11 119.8
C11 C12 C7 120.32(13)
C11 C12 H12 119.8
C7 C12 H12 119.8
N2 C13 C14 105.68(11)
N2 C13 P1 122.79(9)
C14 C13 P1 131.38(10)
C13 C14 C15 105.31(11)
C13 C14 H14 127.3
C15 C14 H14 127.3
N1 C15 C14 111.95(11)
N1 C15 H15 124.0
C14 C15 H15 124.0
N2 C16 N3 112.28(10)
N2 C16 H16A 109.1
N3 C16 H16A 109.1
N2 C16 H16B 109.1
N3 C16 H16B 109.1
H16A C16 H16B 107.9
N4 C17 C18 112.10(13)
N4 C17 H17 124.0
C18 C17 H17 124.0
C19 C18 C17 105.40(12)
C19 C18 H18 127.3
C17 C18 H18 127.3
N3 C19 C18 105.42(12)
N3 C19 P2 121.71(10)
C18 C19 P2 132.87(10)
C25 C20 C21 118.56(13)
C25 C20 P2 124.91(10)
C21 C20 P2 116.54(10)
C22 C21 C20 120.74(14)
C22 C21 H21 119.6
C20 C21 H21 119.6
C23 C22 C21 120.15(14)
C23 C22 H22 119.9
C21 C22 H22 119.9
C22 C23 C24 119.89(14)
C22 C23 H23 120.1
C24 C23 H23 120.1
C23 C24 C25 120.09(14)
C23 C24 H24 120.0
C25 C24 H24 120.0
C24 C25 C20 120.58(13)
C24 C25 H25 119.7
C20 C25 H25 119.7
C27 C26 C31 118.82(12)
C27 C26 P2 123.57(10)
C31 C26 P2 117.51(10)
C28 C27 C26 120.62(13)
C28 C27 H27 119.7
C26 C27 H27 119.7
C29 C28 C27 119.98(13)
C29 C28 H28 120.0
C27 C28 H28 120.0
C30 C29 C28 119.99(13)
C30 C29 H29 120.0
C28 C29 H29 120.0
C29 C30 C31 120.13(13)
C29 C30 H30 119.9
C31 C30 H30 119.9
C30 C31 C26 120.45(13)
C30 C31 H31 119.8
C26 C31 H31 119.8
Cl3 C32 Cl2 110.42(7)
Cl3 C32 Cl1 110.34(7)
Cl2 C32 Cl1 109.67(7)
Cl3 C32 H32 108.8
Cl2 C32 H32 108.8
Cl1 C32 H32 108.8

loop_
_geom_bond_atom_site_label_1
_geom_bond_atom_site_label_2
_geom_bond_distance
P1 C13 1.8212(13)
P1 C1 1.8349(14)
P1 C7 1.8366(14)
P2 C19 1.8254(14)
P2 C26 1.8345(14)
P2 C20 1.8363(14)
N1 C15 1.3319(17)
N1 N2 1.3602(15)
N2 C13 1.3659(16)
N2 C16 1.4457(16)
N3 N4 1.3564(16)
N3 C19 1.3702(16)
N3 C16 1.4544(17)
N4 C17 1.3324(18)
C1 C6 1.395(2)
C1 C2 1.4008(18)
C2 C3 1.393(2)
C2 H2 0.9500
C3 C4 1.383(2)
C3 H3 0.9500
C4 C5 1.389(2)
C4 H4 0.9500
C5 C6 1.391(2)
C5 H5 0.9500
C6 H6 0.9500
C7 C12 1.3982(18)
C7 C8 1.3999(19)
C8 C9 1.387(2)
C8 H8 0.9500
C9 C10 1.395(2)
C9 H9 0.9500
C10 C11 1.386(2)
C10 H10 0.9500
C11 C12 1.3905(19)
C11 H11 0.9500
C12 H12 0.9500
C13 C14 1.3848(17)
C14 C15 1.4044(18)
C14 H14 0.9500
C15 H15 0.9500
C16 H16A 0.9900
C16 H16B 0.9900
C17 C18 1.405(2)
C17 H17 0.9500
C18 C19 1.381(2)
C18 H18 0.9500
C20 C25 1.3950(19)
C20 C21 1.3989(19)
C21 C22 1.388(2)
C21 H21 0.9500
C22 C23 1.386(2)
C22 H22 0.9500
C23 C24 1.386(2)
C23 H23 0.9500
C24 C25 1.3942(19)
C24 H24 0.9500
C25 H25 0.9500
C26 C27 1.3929(19)
C26 C31 1.3981(19)
C27 C28 1.3925(19)
C27 H27 0.9500
C28 C29 1.389(2)
C28 H28 0.9500
C29 C30 1.383(2)
C29 H29 0.9500
C30 C31 1.3934(19)
C30 H30 0.9500
C31 H31 0.9500
C32 Cl3 1.7606(14)
C32 Cl2 1.7622(14)
C32 Cl1 1.7702(14)
C32 H32 1.0000
